data_7218893
loop_
_publ_author_name
'Zhang, Lina'
'Lu, Shuting'
'Zhang, Chao'
'Du, Chenxia'
'Hou, Hongwei'

_publ_section_title
;
 Highly pH-dependent synthesis of two novel three-dimensional dysprosium
 complexes with interesting magnetic and luminescence properties
;
_journal_issue 4
_journal_name_full CrystEngComm
_journal_page_first 846
_journal_paper_doi 10.1039/C4CE02023E
_journal_volume 17
_journal_year 2015
_chemical_formula_moiety 'C72 H55 Dy2 N O22, 2(C3 H7 N O), O'
_chemical_formula_sum 'C78 H71 Dy2 N3 O25'
_chemical_formula_weight 1775.36
_chemical_name_systematic
;
 ? 
;
_space_group_crystal_system monoclinic
_space_group_IT_number 14
_space_group_name_Hall '-P 2ybc'
_space_group_name_H-M_alt 'P 1 21/c 1'
_symmetry_space_group_name_Hall '-P 2ybc'
_symmetry_space_group_name_H-M 'P 1 21/c 1'
_atom_sites_solution_hydrogens geom
_atom_sites_solution_primary direct
_atom_sites_solution_secondary difmap
_audit_creation_date 2014-10-25
_audit_creation_method
;
  Olex2 1.2
  (compiled 2012.05.09 svn.r2324, GUI svn.r4230)
;
_cell_angle_alpha 90.00
_cell_angle_beta 107.0581(14)
_cell_angle_gamma 90.00
_cell_formula_units_Z 4
_cell_length_a 14.06551(16)
_cell_length_b 29.3960(3)
_cell_length_c 18.4286(3)
_cell_measurement_reflns_used 13656
_cell_measurement_temperature 291(2)
_cell_measurement_theta_max 29.2059
_cell_measurement_theta_min 2.9029
_cell_volume 7284.46(17)
_computing_cell_refinement
;
CrysAlisPro, Agilent Technologies,
Version 1.171.35.15 (release 03-08-2011 CrysAlis171 .NET)
(compiled Aug  3 2011,13:03:54)
;
_computing_data_collection
;
CrysAlisPro, Agilent Technologies,
Version 1.171.35.15 (release 03-08-2011 CrysAlis171 .NET)
(compiled Aug  3 2011,13:03:54)
;
_computing_data_reduction
;
CrysAlisPro, Agilent Technologies,
Version 1.171.35.15 (release 03-08-2011 CrysAlis171 .NET)
(compiled Aug  3 2011,13:03:54)
;
_computing_molecular_graphics
;
O. V. Dolomanov, L. J. Bourhis, R. J. Gildea, J. A. K. Howard and H. Puschmann,
OLEX2: a complete structure solution, refinement and analysis program.
J. Appl. Cryst. (2009). 42, 339-341.
;
_computing_publication_material
;
O. V. Dolomanov, L. J. Bourhis, R. J. Gildea, J. A. K. Howard and H. Puschmann,
OLEX2: a complete structure solution, refinement and analysis program.
J. Appl. Cryst. (2009). 42, 339-341.
;
_computing_structure_refinement
;
XL, G.M. Sheldrick, Acta Cryst.
(2008). A64, 112-122
;
_computing_structure_solution
;
XS, G.M. Sheldrick, Acta Cryst.
(2008). A64, 112-122
;
_diffrn_ambient_temperature 291.15
_diffrn_detector_area_resol_mean 16.2312
_diffrn_measured_fraction_theta_full 0.989
_diffrn_measured_fraction_theta_max 0.989
_diffrn_measurement_details
;
  1 omega  -20.00   17.00   0.5000   20.0000
omega____ theta____ kappa____ phi______ frames
    -      -17.1323  -99.0000 -120.0000 74

  2 omega  -46.00   -6.00   0.5000   20.0000
omega____ theta____ kappa____ phi______ frames
    -       19.7104  -57.0000  -30.0000 80

  3 omega  -33.00   29.00   0.5000   20.0000
omega____ theta____ kappa____ phi______ frames
    -       19.7104  -57.0000 -180.0000 124

  4 omega  -49.00   40.00   0.5000   20.0000
omega____ theta____ kappa____ phi______ frames
    -       19.7104  -57.0000   60.0000 178
;
_diffrn_measurement_device_type 'Xcalibur, Eos, Gemini'
_diffrn_measurement_method '\w scans'
_diffrn_orient_matrix_UB_11 0.0415991000
_diffrn_orient_matrix_UB_12 -0.0116826000
_diffrn_orient_matrix_UB_13 -0.0052503000
_diffrn_orient_matrix_UB_21 0.0291903000
_diffrn_orient_matrix_UB_22 0.0199630000
_diffrn_orient_matrix_UB_23 0.0102070000
_diffrn_orient_matrix_UB_31 0.0140711000
_diffrn_orient_matrix_UB_32 -0.0068617000
_diffrn_orient_matrix_UB_33 0.0386066000
_diffrn_radiation_monochromator graphite
_diffrn_radiation_type 'Mo K\a'
_diffrn_radiation_wavelength 0.7107
_diffrn_reflns_av_R_equivalents 0.0283
_diffrn_reflns_av_unetI/netI 0.0434
_diffrn_reflns_limit_h_max 17
_diffrn_reflns_limit_h_min -17
_diffrn_reflns_limit_k_max 35
_diffrn_reflns_limit_k_min -37
_diffrn_reflns_limit_l_max 23
_diffrn_reflns_limit_l_min -23
_diffrn_reflns_number 31911
_diffrn_reflns_theta_full 26.73
_diffrn_reflns_theta_max 26.73
_diffrn_reflns_theta_min 2.99
_diffrn_source 'Enhance (Mo) X-ray Source'
_exptl_absorpt_coefficient_mu 2.120
_exptl_absorpt_correction_T_max 1.00000
_exptl_absorpt_correction_T_min 0.93632
_exptl_absorpt_correction_type multi-scan
_exptl_absorpt_process_details
;
CrysAlisPro, Agilent Technologies,
Version 1.171.35.15 (release 03-08-2011 CrysAlis171 .NET)
(compiled Aug  3 2011,13:03:54)
Empirical absorption correction using spherical harmonics,
 implemented in SCALE3 ABSPACK scaling algorithm.
;
_exptl_crystal_colour 'pale yellow'
_exptl_crystal_density_diffrn 1.617
_exptl_crystal_density_method 'not measured'
_exptl_crystal_description prismatic
_exptl_crystal_F_000 3560
_exptl_crystal_size_max 0.22
_exptl_crystal_size_mid 0.16
_exptl_crystal_size_min 0.12
_refine_diff_density_max 1.284
_refine_diff_density_min -0.810
_refine_diff_density_rms 0.105
_refine_ls_extinction_method none
_refine_ls_goodness_of_fit_ref 1.090
_refine_ls_hydrogen_treatment mixed
_refine_ls_matrix_type full
_refine_ls_number_parameters 964
_refine_ls_number_reflns 15311
_refine_ls_number_restraints 42
_refine_ls_restrained_S_all 1.097
_refine_ls_R_factor_all 0.0497
_refine_ls_R_factor_gt 0.0383
_refine_ls_shift/su_max 0.023
_refine_ls_shift/su_mean 0.001
_refine_ls_structure_factor_coef Fsqd
_refine_ls_weighting_details 'calc w=1/[\s^2^(Fo^2^)+(0.0354P)^2^+11.8703P] where P=(Fo^2^+2Fc^2^)/3'
_refine_ls_weighting_scheme calc
_refine_ls_wR_factor_gt 0.0881
_refine_ls_wR_factor_ref 0.0931
_reflns_number_gt 12933
_reflns_number_total 15311
_reflns_threshold_expression >2sigma(I)
_cod_data_source_file c4ce02023e2.cif
_cod_data_source_block Dy-p21c
_cod_depositor_comments 'Adding full bibliography for 7218893--7218894.cif.'
_cod_original_cell_volume 7284.48(15)
_cod_database_code 7218893
_reflns_odcompleteness_completeness 99.70
_reflns_odcompleteness_iscentric 1
_reflns_odcompleteness_theta 26.32
_olex2_submission_special_instructions 'No special instructions were received'

loop_
_space_group_symop_id
_space_group_symop_operation_xyz
1 'x, y, z'
2 '-x, y+1/2, -z+1/2'
3 '-x, -y, -z'
4 'x, -y-1/2, z-1/2'

loop_
_atom_site_label
_atom_site_type_symbol
_atom_site_fract_x
_atom_site_fract_y
_atom_site_fract_z
_atom_site_U_iso_or_equiv
_atom_site_adp_type
_atom_site_occupancy
_atom_site_symmetry_multiplicity
_atom_site_calc_flag
_atom_site_refinement_flags
_atom_site_disorder_assembly
_atom_site_disorder_group
Dy1 Dy 0.173030(10) 0.328940(5) 0.327298(8) 0.02156(4) Uani 1 1 d . . .
Dy2 Dy 0.313160(10) 0.255946(5) 0.179014(8) 0.01988(4) Uani 1 1 d . . .
O1 O -0.16274(18) -0.10110(8) 0.10872(14) 0.0361(6) Uani 1 1 d . . .
O2 O -0.06074(18) -0.10585(8) 0.22418(14) 0.0368(6) Uani 1 1 d . . .
O3 O 0.04975(19) -0.03878(8) 0.28402(14) 0.0372(6) Uani 1 1 d . . .
H3 H 0.0197 -0.0629 0.2816 0.056 Uiso 1 1 calc R . .
O4 O 0.17448(19) 0.25098(8) 0.33680(14) 0.0353(6) Uani 1 1 d . . .
O5 O 0.23987(17) 0.21422(8) 0.25712(14) 0.0350(6) Uani 1 1 d . . .
O6 O 0.24725(18) 0.12559(8) 0.27377(16) 0.0442(7) Uani 1 1 d . . .
H6 H 0.2623 0.1501 0.2590 0.066 Uiso 1 1 calc R . .
O7 O 0.34427(17) 0.31752(9) 0.37758(15) 0.0406(7) Uani 1 1 d . . .
O8 O 0.40627(17) 0.27630(9) 0.30078(13) 0.0365(7) Uani 1 1 d . . .
O9 O 0.59110(18) 0.25810(10) 0.33538(14) 0.0487(8) Uani 1 1 d . . .
H9 H 0.5325 0.2585 0.3100 0.073 Uiso 1 1 calc R . .
O10 O 1.1141(2) 0.19591(9) 0.70469(14) 0.0434(7) Uani 1 1 d . . .
O11 O 1.14111(17) 0.24094(9) 0.61710(15) 0.0401(7) Uani 1 1 d . . .
O12 O 0.98838(17) 0.27147(8) 0.51121(15) 0.0372(7) Uani 1 1 d . . .
H12 H 1.0458 0.2711 0.5390 0.056 Uiso 1 1 calc R . .
O13 O 0.70132(18) 0.68386(8) 0.38810(13) 0.0350(6) Uani 1 1 d . . .
O14 O 0.58753(17) 0.68622(8) 0.27806(13) 0.0318(6) Uani 1 1 d . . .
O15 O 0.45706(19) 0.62348(8) 0.23586(14) 0.0385(7) Uani 1 1 d D . .
O16 O 0.30952(19) 0.33464(8) 0.17842(14) 0.0358(6) Uani 1 1 d . . .
O17 O 0.25108(18) 0.37510(8) 0.25811(14) 0.0385(6) Uani 1 1 d . . .
O18 O 0.2726(2) 0.46118(9) 0.26607(18) 0.0566(8) Uani 1 1 d U . .
H18 H 0.2535 0.4360 0.2750 0.085 Uiso 1 1 calc R . .
O19 O 0.46877(18) 0.26728(10) 0.15913(16) 0.0465(7) Uani 1 1 d . . .
O20W O 0.19583(19) 0.30612(9) 0.45913(13) 0.0379(6) Uani 1 1 d . . .
H20A H 0.2430 0.3218 0.4887 0.057 Uiso 1 1 d R . .
H20B H 0.1419 0.3109 0.4709 0.057 Uiso 1 1 d R . .
O21W O 0.01214(18) 0.31323(10) 0.34453(17) 0.0478(8) Uani 1 1 d . . .
H21A H 0.0195 0.2963 0.3839 0.072 Uiso 1 1 d R . .
H21B H -0.0246 0.2992 0.3053 0.072 Uiso 1 1 d R . .
O22W O 0.2856(2) 0.27592(9) 0.04389(14) 0.0440(7) Uani 1 1 d . . .
H22A H 0.3360 0.2669 0.0272 0.066 Uiso 1 1 d R . .
H22B H 0.2798 0.3059 0.0372 0.066 Uiso 1 1 d R . .
O23 O 0.8320(3) 0.35287(13) 0.3042(2) 0.0767(10) Uiso 1 1 d . . .
O24 O 0.2050(6) 0.3631(2) -0.0010(4) 0.201(3) Uiso 1 1 d D . .
N1 N 0.6314(2) 0.27154(13) 0.1661(2) 0.0496(9) Uani 1 1 d U . .
N2 N 0.7311(3) 0.41192(14) 0.3079(2) 0.0593(10) Uiso 1 1 d . . .
N3 N 0.1404(4) 0.42312(13) 0.0237(3) 0.0942(16) Uiso 1 1 d D . .
C1 C -0.0946(2) -0.08395(11) 0.1617(2) 0.0306(8) Uani 1 1 d . . .
C2 C -0.0524(2) -0.03824(11) 0.1538(2) 0.0298(8) Uani 1 1 d . . .
C3 C -0.0830(3) -0.01571(12) 0.0857(2) 0.0364(9) Uani 1 1 d . . .
H3A H -0.1309 -0.0291 0.0455 0.044 Uiso 1 1 calc R . .
C4 C -0.0443(3) 0.02704(12) 0.0747(2) 0.0367(9) Uani 1 1 d . . .
C5 C -0.0780(3) 0.05055(14) 0.0049(2) 0.0483(11) Uani 1 1 d . . .
H5 H -0.1290 0.0382 -0.0344 0.058 Uiso 1 1 calc R . .
C6 C -0.0367(3) 0.09113(15) -0.0057(3) 0.0550(12) Uani 1 1 d . . .
H6A H -0.0619 0.1072 -0.0507 0.066 Uiso 1 1 calc R . .
C7 C 0.0437(3) 0.10824(14) 0.0517(3) 0.0517(11) Uani 1 1 d . . .
H7 H 0.0748 0.1347 0.0431 0.062 Uiso 1 1 calc R . .
C8 C 0.0776(3) 0.08704(12) 0.1201(2) 0.0414(10) Uani 1 1 d . . .
H8 H 0.1309 0.0994 0.1574 0.050 Uiso 1 1 calc R . .
C9 C 0.0324(2) 0.04592(12) 0.1354(2) 0.0326(8) Uani 1 1 d . . .
C10 C 0.0623(2) 0.02415(11) 0.2073(2) 0.0293(8) Uani 1 1 d . . .
C11 C 0.0203(2) -0.01749(11) 0.21486(19) 0.0286(8) Uani 1 1 d . . .
C12 C 0.1376(2) 0.04593(11) 0.2744(2) 0.0324(8) Uani 1 1 d . . .
H12A H 0.1998 0.0495 0.2622 0.039 Uiso 1 1 calc R . .
H12B H 0.1497 0.0255 0.3175 0.039 Uiso 1 1 calc R . .
C13 C 0.1062(2) 0.09206(11) 0.2971(2) 0.0292(8) Uani 1 1 d . . .
C14 C 0.0185(3) 0.09674(12) 0.3207(2) 0.0317(8) Uani 1 1 d . . .
C15 C -0.0409(3) 0.05906(13) 0.3287(2) 0.0394(9) Uani 1 1 d . . .
H15A H -0.0219 0.0299 0.3191 0.047 Uiso 1 1 calc R . .
C16 C -0.1250(3) 0.06464(15) 0.3500(2) 0.0494(11) Uani 1 1 d . . .
H16 H -0.1620 0.0393 0.3552 0.059 Uiso 1 1 calc R . .
C17 C -0.1565(3) 0.10800(16) 0.3641(3) 0.0592(12) Uani 1 1 d . . .
H17 H -0.2151 0.1116 0.3772 0.071 Uiso 1 1 calc R . .
C18 C -0.1008(3) 0.14477(15) 0.3587(3) 0.0522(11) Uani 1 1 d . . .
H18A H -0.1211 0.1735 0.3695 0.063 Uiso 1 1 calc R . .
C19 C -0.0127(3) 0.14056(12) 0.3370(2) 0.0354(9) Uani 1 1 d . . .
C20 C 0.0459(3) 0.17854(12) 0.3322(2) 0.0371(9) Uani 1 1 d . . .
H20 H 0.0265 0.2072 0.3439 0.045 Uiso 1 1 calc R . .
C21 C 0.1309(3) 0.17420(11) 0.31072(19) 0.0283(8) Uani 1 1 d . . .
C22 C 0.1607(2) 0.13035(11) 0.2935(2) 0.0311(8) Uani 1 1 d . . .
C23 C 0.1854(2) 0.21620(11) 0.30139(18) 0.0252(8) Uani 1 1 d . . .
C24 C 0.4154(2) 0.29902(12) 0.3609(2) 0.0290(8) Uani 1 1 d . . .
C25 C 0.5188(2) 0.30406(12) 0.41434(18) 0.0277(8) Uani 1 1 d . . .
C26 C 0.5337(2) 0.33029(12) 0.47857(19) 0.0307(8) Uani 1 1 d . . .
H26 H 0.4791 0.3434 0.4892 0.037 Uiso 1 1 calc R . .
C27 C 0.6292(2) 0.33792(12) 0.52865(18) 0.0284(8) Uani 1 1 d . . .
C28 C 0.6446(3) 0.36632(13) 0.5926(2) 0.0382(9) Uani 1 1 d . . .
H28 H 0.5899 0.3791 0.6037 0.046 Uiso 1 1 calc R . .
C29 C 0.7373(3) 0.37552(15) 0.6385(2) 0.0465(11) Uani 1 1 d . . .
H29 H 0.7458 0.3940 0.6808 0.056 Uiso 1 1 calc R . .
C30 C 0.8205(3) 0.35692(14) 0.6216(2) 0.0422(10) Uani 1 1 d . . .
H30 H 0.8840 0.3638 0.6524 0.051 Uiso 1 1 calc R . .
C31 C 0.8091(2) 0.32886(12) 0.5607(2) 0.0316(9) Uani 1 1 d . . .
H31 H 0.8651 0.3168 0.5508 0.038 Uiso 1 1 calc R . .
C32 C 0.7132(2) 0.31767(12) 0.51215(18) 0.0256(8) Uani 1 1 d . . .
C33 C 0.6980(2) 0.28873(12) 0.44798(18) 0.0248(8) Uani 1 1 d . . .
C34 C 0.6031(2) 0.28359(12) 0.39946(18) 0.0287(8) Uani 1 1 d . . .
C35 C 0.7854(2) 0.26564(13) 0.42989(18) 0.0297(8) Uani 1 1 d . . .
H35A H 0.7616 0.2511 0.3806 0.036 Uiso 1 1 calc R . .
H35B H 0.8332 0.2888 0.4265 0.036 Uiso 1 1 calc R . .
C36 C 0.8384(2) 0.23017(11) 0.48791(18) 0.0242(7) Uani 1 1 d . . .
C37 C 0.7892(2) 0.18917(12) 0.49845(19) 0.0285(8) Uani 1 1 d . . .
C38 C 0.6946(3) 0.17694(14) 0.4498(2) 0.0427(10) Uani 1 1 d . . .
H38 H 0.6597 0.1972 0.4127 0.051 Uiso 1 1 calc R . .
C39 C 0.6542(3) 0.13556(16) 0.4572(3) 0.0576(13) Uani 1 1 d . . .
H39 H 0.5924 0.1278 0.4244 0.069 Uiso 1 1 calc R . .
C40 C 0.7029(3) 0.10526(16) 0.5119(3) 0.0633(14) Uani 1 1 d . . .
H40 H 0.6742 0.0771 0.5151 0.076 Uiso 1 1 calc R . .
C41 C 0.7926(3) 0.11578(14) 0.5616(3) 0.0503(11) Uani 1 1 d . . .
H41 H 0.8241 0.0950 0.5991 0.060 Uiso 1 1 calc R . .
C42 C 0.8386(3) 0.15812(13) 0.5568(2) 0.0353(9) Uani 1 1 d . . .
C43 C 0.9324(3) 0.16918(12) 0.6046(2) 0.0349(9) Uani 1 1 d . . .
H43 H 0.9613 0.1508 0.6463 0.042 Uiso 1 1 calc R . .
C44 C 0.9830(2) 0.20668(12) 0.59147(18) 0.0271(8) Uani 1 1 d . . .
C45 C 0.9370(2) 0.23600(11) 0.52934(18) 0.0248(7) Uani 1 1 d . . .
C46 C 1.0852(2) 0.21498(12) 0.6418(2) 0.0304(8) Uani 1 1 d . . .
C47 C 0.6299(2) 0.66484(11) 0.33857(19) 0.0272(8) Uani 1 1 d . . .
C48 C 0.5946(2) 0.61866(11) 0.35110(18) 0.0259(7) Uani 1 1 d . . .
C49 C 0.6440(3) 0.59469(12) 0.4147(2) 0.0337(9) Uani 1 1 d . . .
H49 H 0.6988 0.6077 0.4498 0.040 Uiso 1 1 calc R . .
C50 C 0.6131(3) 0.55067(12) 0.4279(2) 0.0329(8) Uani 1 1 d . . .
C51 C 0.6652(3) 0.52622(14) 0.4937(2) 0.0445(10) Uani 1 1 d . . .
H51 H 0.7175 0.5400 0.5301 0.053 Uiso 1 1 calc R . .
C52 C 0.6392(3) 0.48256(14) 0.5041(3) 0.0524(12) Uani 1 1 d . . .
H52 H 0.6768 0.4658 0.5455 0.063 Uiso 1 1 calc R . .
C53 C 0.5567(3) 0.46317(13) 0.4529(2) 0.0483(11) Uani 1 1 d . . .
H53 H 0.5381 0.4337 0.4613 0.058 Uiso 1 1 calc R . .
C54 C 0.5019(3) 0.48642(12) 0.3903(2) 0.0414(10) Uani 1 1 d . . .
H54 H 0.4461 0.4727 0.3576 0.050 Uiso 1 1 calc R . .
C55 C 0.5287(3) 0.53117(11) 0.3744(2) 0.0319(8) Uani 1 1 d . . .
C56 C 0.4756(2) 0.55621(11) 0.30905(19) 0.0275(8) Uani 1 1 d . . .
C57 C 0.5093(2) 0.59924(11) 0.29804(18) 0.0274(8) Uani 1 1 d D . .
C58 C 0.3800(2) 0.53857(11) 0.2535(2) 0.0319(8) Uani 1 1 d . . .
H58A H 0.3312 0.5344 0.2807 0.038 Uiso 1 1 calc R . .
H58B H 0.3546 0.5617 0.2152 0.038 Uiso 1 1 calc R . .
C59 C 0.3887(2) 0.49438(11) 0.2136(2) 0.0296(8) Uani 1 1 d . A .
C60 C 0.4530(3) 0.49092(12) 0.1677(2) 0.0368(9) Uani 1 1 d . . .
C61 C 0.5186(6) 0.5264(3) 0.1606(5) 0.0355(12) Uani 0.522(4) 1 d P A 1
H61 H 0.5091 0.5549 0.1793 0.043 Uiso 0.522(4) 1 calc PR A 1
C61A C 0.4953(7) 0.5314(3) 0.1443(6) 0.0355(12) Uani 0.478(4) 1 d P A 2
H61A H 0.4867 0.5599 0.1634 0.043 Uiso 0.478(4) 1 calc PR A 2
C62 C 0.5935(6) 0.5223(3) 0.1289(5) 0.0505(17) Uani 0.522(4) 1 d P A 1
H62 H 0.6301 0.5477 0.1233 0.061 Uiso 0.522(4) 1 calc PR A 1
C62A C 0.5484(7) 0.5263(3) 0.0932(5) 0.0505(17) Uani 0.478(4) 1 d P A 2
H62A H 0.5844 0.5509 0.0835 0.061 Uiso 0.478(4) 1 calc PR A 2
C63 C 0.6158(7) 0.4795(3) 0.1045(5) 0.0611(18) Uani 0.522(4) 1 d P A 1
H63 H 0.6680 0.4760 0.0835 0.073 Uiso 0.522(4) 1 calc PR A 1
C63A C 0.5502(7) 0.4850(3) 0.0551(6) 0.0611(18) Uani 0.478(4) 1 d P A 2
H63A H 0.5843 0.4834 0.0189 0.073 Uiso 0.478(4) 1 calc PR A 2
C64 C 0.5595(6) 0.4430(3) 0.1122(5) 0.0535(17) Uani 0.522(4) 1 d P A 1
H64 H 0.5725 0.4146 0.0949 0.064 Uiso 0.522(4) 1 calc PR A 1
C64A C 0.5038(7) 0.4482(3) 0.0700(6) 0.0535(17) Uani 0.478(4) 1 d P A 2
H64A H 0.5077 0.4213 0.0445 0.064 Uiso 0.478(4) 1 calc PR A 2
C65 C 0.4823(5) 0.4476(3) 0.1457(4) 0.0308(12) Uani 0.522(4) 1 d P A 1
C65A C 0.4466(5) 0.4486(3) 0.1254(5) 0.0308(12) Uani 0.478(4) 1 d P A 2
C66 C 0.4252(5) 0.4093(3) 0.1581(4) 0.0314(11) Uani 0.522(4) 1 d PU A 1
H66 H 0.4396 0.3806 0.1425 0.038 Uiso 0.522(4) 1 calc PR A 1
C66A C 0.4009(6) 0.4114(3) 0.1405(5) 0.0314(11) Uani 0.478(4) 1 d PU A 2
H66A H 0.4044 0.3843 0.1155 0.038 Uiso 0.478(4) 1 calc PR A 2
C67 C 0.3487(3) 0.41323(11) 0.19263(19) 0.0283(8) Uani 1 1 d . . .
C68 C 0.3357(2) 0.45643(12) 0.2234(2) 0.0327(8) Uani 1 1 d . A .
C69 C 0.2998(2) 0.37104(11) 0.21006(19) 0.0274(8) Uani 1 1 d . A .
C70 C 0.5534(3) 0.25038(15) 0.1712(2) 0.0460(11) Uani 1 1 d . . .
H70 H 0.5608 0.2199 0.1851 0.055 Uiso 1 1 calc R . .
C71 C 0.6251(4) 0.31900(19) 0.1439(3) 0.0803(15) Uani 1 1 d U . .
H71A H 0.5693 0.3233 0.0997 0.121 Uiso 1 1 calc R . .
H71B H 0.6851 0.3277 0.1328 0.121 Uiso 1 1 calc R . .
H71C H 0.6168 0.3374 0.1846 0.121 Uiso 1 1 calc R . .
C72 C 0.7290(3) 0.25092(19) 0.1846(3) 0.0737(16) Uani 1 1 d . . .
H72A H 0.7258 0.2205 0.2029 0.111 Uiso 1 1 calc R . .
H72B H 0.7749 0.2686 0.2232 0.111 Uiso 1 1 calc R . .
H72C H 0.7511 0.2500 0.1401 0.111 Uiso 1 1 calc R . .
C73 C 0.8080(4) 0.39294(18) 0.2932(3) 0.0662(14) Uiso 1 1 d . . .
H73 H 0.8474 0.4114 0.2729 0.079 Uiso 1 1 calc R . .
C74 C 0.7099(5) 0.4603(2) 0.2991(4) 0.100(2) Uiso 1 1 d . . .
H74A H 0.6428 0.4657 0.2996 0.150 Uiso 1 1 calc R . .
H74B H 0.7178 0.4705 0.2517 0.150 Uiso 1 1 calc R . .
H74C H 0.7550 0.4765 0.3401 0.150 Uiso 1 1 calc R . .
C75 C 0.6639(5) 0.3862(3) 0.3379(4) 0.117(3) Uiso 1 1 d . . .
H75A H 0.6785 0.3920 0.3913 0.176 Uiso 1 1 calc R . .
H75B H 0.6717 0.3544 0.3297 0.176 Uiso 1 1 calc R . .
H75C H 0.5967 0.3952 0.3126 0.176 Uiso 1 1 calc R . .
C76 C 0.1425(9) 0.37742(17) 0.0212(6) 0.189(5) Uiso 1 1 d D . .
H76 H 0.0976 0.3590 0.0359 0.226 Uiso 1 1 calc R . .
C77 C 0.1956(5) 0.45922(19) 0.0015(4) 0.122(3) Uiso 1 1 d D . .
H77A H 0.1501 0.4810 -0.0288 0.183 Uiso 1 1 calc R . .
H77B H 0.2360 0.4468 -0.0275 0.183 Uiso 1 1 calc R . .
H77C H 0.2374 0.4739 0.0460 0.183 Uiso 1 1 calc R . .
C78 C 0.0673(6) 0.4358(3) 0.0601(5) 0.154(4) Uiso 1 1 d D . .
H78A H 0.0998 0.4451 0.1113 0.231 Uiso 1 1 calc R . .
H78B H 0.0249 0.4102 0.0605 0.231 Uiso 1 1 calc R . .
H78C H 0.0280 0.4605 0.0329 0.231 Uiso 1 1 calc R . .
O25 O 0.4266(10) 0.2903(5) -0.0337(7) 0.175(3) Uani 0.512(7) 1 d PU B 1
O25A O 0.3764(10) 0.3301(5) -0.0257(8) 0.175(3) Uani 0.488(7) 1 d PU B 2
H15 H 0.4885(14) 0.6473(5) 0.240(2) 0.053(13) Uiso 1 1 d D . .

loop_
_atom_site_aniso_label
_atom_site_aniso_U_11
_atom_site_aniso_U_22
_atom_site_aniso_U_33
_atom_site_aniso_U_23
_atom_site_aniso_U_13
_atom_site_aniso_U_12
Dy1 0.01691(6) 0.01407(7) 0.03082(8) -0.00219(6) 0.00254(6) 0.00208(5)
Dy2 0.01638(6) 0.01428(7) 0.02669(7) -0.00295(6) 0.00274(5) 0.00169(5)
O1 0.0365(13) 0.0231(12) 0.0438(14) 0.0045(11) 0.0042(11) -0.0107(11)
O2 0.0383(13) 0.0223(12) 0.0446(14) 0.0053(11) 0.0042(11) -0.0125(11)
O3 0.0449(14) 0.0206(12) 0.0429(14) 0.0045(11) 0.0079(12) -0.0090(11)
O4 0.0475(14) 0.0151(11) 0.0430(13) -0.0029(10) 0.0128(12) -0.0017(11)
O5 0.0366(12) 0.0240(12) 0.0488(14) 0.0011(11) 0.0194(11) -0.0035(11)
O6 0.0393(12) 0.0202(12) 0.0858(18) -0.0070(13) 0.0382(12) -0.0049(11)
O7 0.0170(11) 0.0454(15) 0.0530(15) -0.0064(13) 0.0005(11) 0.0049(11)
O8 0.0230(11) 0.0430(15) 0.0344(13) -0.0077(12) -0.0056(10) 0.0002(11)
O9 0.0256(12) 0.0737(19) 0.0363(13) -0.0256(14) -0.0073(11) 0.0186(13)
O10 0.0491(16) 0.0350(14) 0.0333(13) 0.0050(12) -0.0081(12) 0.0113(13)
O11 0.0194(11) 0.0457(16) 0.0449(15) 0.0028(13) -0.0068(11) -0.0009(12)
O12 0.0182(11) 0.0357(14) 0.0518(15) 0.0119(12) 0.0010(11) -0.0037(11)
O13 0.0412(13) 0.0226(12) 0.0356(13) 0.0037(11) 0.0025(11) -0.0131(11)
O14 0.0341(12) 0.0218(12) 0.0345(12) 0.0062(10) 0.0025(10) -0.0091(10)
O15 0.0434(14) 0.0185(12) 0.0456(14) 0.0045(11) 0.0009(12) -0.0097(11)
O16 0.0469(14) 0.0161(11) 0.0436(14) -0.0066(10) 0.0121(12) -0.0027(11)
O17 0.0459(13) 0.0228(12) 0.0527(14) -0.0064(11) 0.0235(12) -0.0116(11)
O18 0.0603(14) 0.0235(13) 0.109(2) -0.0203(14) 0.0607(14) -0.0160(12)
O19 0.0292(12) 0.0525(17) 0.0619(16) 0.0052(14) 0.0200(12) 0.0026(13)
O20W 0.0428(14) 0.0356(14) 0.0348(13) -0.0022(11) 0.0105(11) 0.0023(12)
O21W 0.0260(12) 0.0466(16) 0.0677(18) 0.0072(15) 0.0090(13) 0.0021(12)
O22W 0.0577(16) 0.0346(15) 0.0395(14) -0.0039(12) 0.0139(13) -0.0005(13)
N1 0.0342(15) 0.057(2) 0.0625(19) -0.0024(17) 0.0221(14) -0.0047(15)
C1 0.0274(15) 0.0205(16) 0.0450(19) 0.0006(15) 0.0126(15) -0.0031(14)
C2 0.0266(15) 0.0203(16) 0.0432(19) -0.0002(15) 0.0112(14) -0.0030(14)
C3 0.0339(18) 0.0265(18) 0.048(2) -0.0001(17) 0.0100(16) -0.0046(16)
C4 0.0403(18) 0.0263(18) 0.046(2) 0.0025(16) 0.0169(16) -0.0012(16)
C5 0.053(2) 0.040(2) 0.051(2) 0.011(2) 0.013(2) -0.002(2)
C6 0.070(3) 0.044(2) 0.056(2) 0.022(2) 0.024(2) 0.005(2)
C7 0.069(2) 0.027(2) 0.071(3) 0.0056(19) 0.039(2) -0.006(2)
C8 0.052(2) 0.0218(18) 0.058(2) -0.0014(17) 0.0285(18) -0.0077(17)
C9 0.0330(16) 0.0212(17) 0.0502(19) -0.0043(15) 0.0223(15) -0.0009(14)
C10 0.0320(16) 0.0173(16) 0.0421(18) -0.0021(14) 0.0161(14) -0.0011(14)
C11 0.0304(16) 0.0180(16) 0.0378(18) 0.0005(14) 0.0107(14) 0.0001(14)
C12 0.0297(16) 0.0190(16) 0.050(2) -0.0018(15) 0.0145(15) -0.0029(14)
C13 0.0299(16) 0.0191(16) 0.0407(18) -0.0035(14) 0.0137(14) -0.0035(14)
C14 0.0318(16) 0.0271(18) 0.0388(18) -0.0050(15) 0.0143(14) -0.0050(15)
C15 0.0442(19) 0.0260(18) 0.054(2) -0.0065(17) 0.0238(17) -0.0111(16)
C16 0.045(2) 0.045(2) 0.067(2) -0.008(2) 0.0323(19) -0.0160(19)
C17 0.047(2) 0.063(3) 0.082(3) -0.019(2) 0.043(2) -0.014(2)
C18 0.049(2) 0.040(2) 0.081(3) -0.018(2) 0.040(2) -0.0072(19)
C19 0.0381(17) 0.0293(18) 0.0467(19) -0.0076(16) 0.0247(15) -0.0028(16)
C20 0.0435(19) 0.0202(17) 0.052(2) -0.0089(16) 0.0206(17) -0.0031(16)
C21 0.0343(16) 0.0143(15) 0.0397(17) -0.0030(14) 0.0162(14) -0.0012(14)
C22 0.0302(15) 0.0205(16) 0.0473(19) -0.0075(15) 0.0187(15) -0.0028(14)
C23 0.0276(15) 0.0170(15) 0.0285(16) -0.0002(13) 0.0043(14) 0.0007(13)
C24 0.0179(14) 0.0283(18) 0.0373(18) 0.0029(15) 0.0025(14) 0.0037(14)
C25 0.0161(14) 0.0327(19) 0.0296(16) -0.0027(15) -0.0008(13) 0.0030(14)
C26 0.0228(15) 0.0316(19) 0.0367(18) -0.0057(15) 0.0072(14) 0.0049(14)
C27 0.0251(15) 0.0305(18) 0.0282(16) -0.0006(15) 0.0057(13) 0.0027(14)
C28 0.0339(18) 0.042(2) 0.0382(19) -0.0088(17) 0.0089(16) 0.0061(17)
C29 0.051(2) 0.045(2) 0.039(2) -0.0140(19) 0.0056(18) 0.003(2)
C30 0.0340(19) 0.043(2) 0.039(2) -0.0072(19) -0.0049(17) -0.0050(18)
C31 0.0230(15) 0.0307(19) 0.0369(18) -0.0017(16) 0.0022(14) 0.0003(15)
C32 0.0207(14) 0.0273(17) 0.0259(15) 0.0009(14) 0.0023(13) 0.0005(14)
C33 0.0172(14) 0.0296(18) 0.0244(15) 0.0021(14) 0.0011(12) 0.0057(13)
C34 0.0214(15) 0.0348(19) 0.0243(16) -0.0046(15) -0.0019(13) 0.0080(14)
C35 0.0165(14) 0.043(2) 0.0268(16) -0.0004(15) 0.0014(13) 0.0050(15)
C36 0.0165(13) 0.0282(17) 0.0253(15) -0.0067(14) 0.0023(12) 0.0041(13)
C37 0.0208(14) 0.0284(18) 0.0362(17) -0.0074(15) 0.0084(13) -0.0019(14)
C38 0.0243(16) 0.045(2) 0.057(2) -0.016(2) 0.0090(17) -0.0051(17)
C39 0.0289(18) 0.059(3) 0.085(3) -0.028(2) 0.016(2) -0.020(2)
C40 0.050(2) 0.048(3) 0.100(3) -0.015(3) 0.035(2) -0.025(2)
C41 0.051(2) 0.037(2) 0.070(3) 0.004(2) 0.028(2) -0.0060(19)
C42 0.0325(17) 0.0302(19) 0.047(2) -0.0062(17) 0.0179(15) -0.0055(16)
C43 0.0361(18) 0.033(2) 0.0344(18) 0.0083(16) 0.0086(15) 0.0027(16)
C44 0.0222(15) 0.0286(18) 0.0268(16) 0.0010(14) 0.0014(13) 0.0046(14)
C45 0.0172(13) 0.0243(16) 0.0313(16) 0.0008(14) 0.0044(13) 0.0003(13)
C46 0.0242(16) 0.0249(17) 0.0349(18) -0.0051(15) -0.0024(14) 0.0070(14)
C47 0.0318(16) 0.0190(16) 0.0324(16) 0.0006(14) 0.0121(14) -0.0044(14)
C48 0.0298(15) 0.0158(15) 0.0356(17) 0.0003(13) 0.0149(14) -0.0052(13)
C49 0.0324(17) 0.0290(18) 0.0387(18) -0.0009(16) 0.0089(15) -0.0048(16)
C50 0.0371(17) 0.0223(17) 0.0421(19) 0.0053(15) 0.0161(15) -0.0015(15)
C51 0.041(2) 0.038(2) 0.054(2) 0.0108(19) 0.0129(18) -0.0014(18)
C52 0.059(2) 0.037(2) 0.064(3) 0.020(2) 0.021(2) 0.007(2)
C53 0.072(3) 0.0189(18) 0.061(2) 0.0054(18) 0.030(2) -0.0047(19)
C54 0.057(2) 0.0236(18) 0.049(2) 0.0006(17) 0.0243(18) -0.0076(18)
C55 0.0426(17) 0.0176(16) 0.0427(18) -0.0022(14) 0.0239(15) -0.0045(15)
C56 0.0324(16) 0.0169(15) 0.0365(17) -0.0041(14) 0.0157(14) -0.0053(14)
C57 0.0332(16) 0.0179(16) 0.0329(16) -0.0025(14) 0.0125(14) -0.0059(14)
C58 0.0285(16) 0.0211(17) 0.048(2) -0.0077(15) 0.0146(15) -0.0061(14)
C59 0.0280(16) 0.0175(16) 0.0420(18) -0.0024(15) 0.0084(14) -0.0009(14)
C60 0.049(2) 0.0218(17) 0.0431(19) -0.0015(16) 0.0198(17) -0.0034(16)
C61 0.046(3) 0.021(2) 0.042(3) 0.010(2) 0.017(2) 0.006(2)
C61A 0.046(3) 0.021(2) 0.042(3) 0.010(2) 0.017(2) 0.006(2)
C62 0.062(4) 0.042(3) 0.059(4) 0.004(3) 0.035(3) -0.007(3)
C62A 0.062(4) 0.042(3) 0.059(4) 0.004(3) 0.035(3) -0.007(3)
C63 0.071(4) 0.056(4) 0.078(4) -0.012(3) 0.056(3) -0.018(4)
C63A 0.071(4) 0.056(4) 0.078(4) -0.012(3) 0.056(3) -0.018(4)
C64 0.071(4) 0.035(3) 0.071(4) -0.006(3) 0.046(3) 0.000(3)
C64A 0.071(4) 0.035(3) 0.071(4) -0.006(3) 0.046(3) 0.000(3)
C65 0.017(3) 0.032(2) 0.047(3) -0.009(2) 0.014(2) -0.007(2)
C65A 0.017(3) 0.032(2) 0.047(3) -0.009(2) 0.014(2) -0.007(2)
C66 0.033(2) 0.0242(18) 0.035(2) -0.0028(18) 0.006(2) 0.0008(19)
C66A 0.033(2) 0.0242(18) 0.035(2) -0.0028(18) 0.006(2) 0.0008(19)
C67 0.0358(17) 0.0175(16) 0.0321(16) -0.0079(14) 0.0106(14) -0.0023(14)
C68 0.0292(16) 0.0211(17) 0.051(2) -0.0064(16) 0.0160(15) -0.0037(14)
C69 0.0308(16) 0.0147(15) 0.0321(17) 0.0005(14) 0.0021(14) -0.0008(14)
C70 0.0383(19) 0.049(2) 0.055(2) -0.006(2) 0.0213(18) -0.0026(19)
C71 0.059(2) 0.076(3) 0.104(3) 0.010(3) 0.020(2) -0.013(2)
C72 0.036(2) 0.089(4) 0.101(4) -0.024(3) 0.028(2) 0.003(3)
O25 0.152(5) 0.196(6) 0.178(5) -0.059(5) 0.047(4) 0.019(4)
O25A 0.152(5) 0.196(6) 0.178(5) -0.059(5) 0.047(4) 0.019(4)

loop_
_atom_type_symbol
_atom_type_description
_atom_type_scat_dispersion_real
_atom_type_scat_dispersion_imag
_atom_type_scat_source
C C 0.0033 0.0016 'International Tables Vol C Tables 4.2.6.8 and 6.1.1.4'
H H 0.0000 0.0000 'International Tables Vol C Tables 4.2.6.8 and 6.1.1.4'
Dy Dy -0.1892 4.4098 'International Tables Vol C Tables 4.2.6.8 and 6.1.1.4'
N N 0.0061 0.0033 'International Tables Vol C Tables 4.2.6.8 and 6.1.1.4'
O O 0.0106 0.0060 'International Tables Vol C Tables 4.2.6.8 and 6.1.1.4'

loop_
_geom_angle_atom_site_label_1
_geom_angle_atom_site_label_2
_geom_angle_atom_site_label_3
_geom_angle
_geom_angle_site_symmetry_1
_geom_angle_site_symmetry_3
O1 Dy1 O2 53.35(8) 2 2
O1 Dy1 O20W 75.89(8) 2 .
O1 Dy1 O21W 84.58(9) 2 .
O1 Dy1 C1 26.32(9) 2 2
O2 Dy1 C1 27.04(9) 2 2
O4 Dy1 O1 144.98(9) . 2
O4 Dy1 O2 141.99(8) . 2
O4 Dy1 O7 80.88(9) . .
O4 Dy1 O17 128.59(9) . .
O4 Dy1 O20W 69.86(9) . .
O4 Dy1 O21W 77.72(9) . .
O4 Dy1 C1 153.55(10) . 2
O7 Dy1 O1 97.59(9) . 2
O7 Dy1 O2 136.62(9) . 2
O7 Dy1 O17 72.91(9) . .
O7 Dy1 O20W 75.38(9) . .
O7 Dy1 O21W 144.60(10) . .
O7 Dy1 C1 118.79(9) . 2
O10 Dy1 O1 134.74(9) 4_465 2
O10 Dy1 O2 82.18(9) 4_465 2
O10 Dy1 O4 75.48(9) 4_465 .
O10 Dy1 O7 112.23(10) 4_465 .
O10 Dy1 O17 74.87(9) 4_465 .
O10 Dy1 O20W 142.84(9) 4_465 .
O10 Dy1 O21W 89.26(10) 4_465 .
O10 Dy1 C1 108.97(10) 4_465 2
O17 Dy1 O1 82.90(9) . 2
O17 Dy1 O2 72.11(9) . 2
O17 Dy1 O20W 138.79(9) . .
O17 Dy1 O21W 141.92(9) . .
O17 Dy1 C1 76.63(10) . 2
O20W Dy1 O2 118.23(9) . 2
O20W Dy1 C1 96.77(9) . 2
O21W Dy1 O2 71.56(9) . 2
O21W Dy1 O20W 70.91(9) . .
O21W Dy1 C1 76.30(10) . 2
O5 Dy2 O11 75.15(9) . 4_465
O5 Dy2 O13 82.54(9) . 2_645
O5 Dy2 O14 71.31(8) . 2_645
O5 Dy2 O22W 140.66(9) . .
O5 Dy2 C47 76.51(9) . 2_645
O8 Dy2 O5 76.50(9) . .
O8 Dy2 O11 131.82(9) . 4_465
O8 Dy2 O13 130.98(8) . 2_645
O8 Dy2 O14 78.40(8) . 2_645
O8 Dy2 O19 80.02(9) . .
O8 Dy2 O22W 142.08(9) . .
O8 Dy2 C47 104.79(9) . 2_645
O11 Dy2 O13 82.33(9) 4_465 2_645
O11 Dy2 O14 126.17(9) 4_465 2_645
O11 Dy2 O22W 70.62(10) 4_465 .
O11 Dy2 C47 105.39(9) 4_465 2_645
O13 Dy2 O14 52.87(7) 2_645 2_645
O13 Dy2 O22W 74.34(8) 2_645 .
O13 Dy2 C47 26.48(8) 2_645 2_645
O14 Dy2 C47 26.43(8) 2_645 2_645
O16 Dy2 O5 120.81(9) . .
O16 Dy2 O8 75.66(9) . .
O16 Dy2 O11 86.60(9) . 4_465
O16 Dy2 O13 150.50(8) . 2_645
O16 Dy2 O14 147.01(8) . 2_645
O16 Dy2 O19 82.97(10) . .
O16 Dy2 O22W 76.20(9) . .
O16 Dy2 C47 161.52(10) . 2_645
O19 Dy2 O5 140.13(9) . .
O19 Dy2 O11 142.35(10) . 4_465
O19 Dy2 O13 89.26(9) . 2_645
O19 Dy2 O14 72.71(9) . 2_645
O19 Dy2 O22W 71.77(9) . .
O19 Dy2 C47 78.98(10) . 2_645
O22W Dy2 O14 115.14(9) . 2_645
O22W Dy2 C47 94.30(9) . 2_645
C1 O1 Dy1 96.0(2) . 2_545
C1 O2 Dy1 91.02(19) . 2_545
C23 O4 Dy1 141.1(2) . .
C23 O5 Dy2 145.5(2) . .
C24 O7 Dy1 140.3(2) . .
C24 O8 Dy2 149.9(2) . .
C46 O10 Dy1 171.8(2) . 4_666
C46 O11 Dy2 120.3(2) . 4_666
C47 O13 Dy2 95.01(19) . 2_655
C47 O14 Dy2 93.09(18) . 2_655
C69 O16 Dy2 149.6(2) . .
C69 O17 Dy1 139.2(2) . .
C70 O19 Dy2 143.1(3) . .
C70 N1 C71 120.2(4) . .
C70 N1 C72 123.4(4) . .
C72 N1 C71 116.4(4) . .
C73 N2 C74 123.2(5) . .
C73 N2 C75 121.9(5) . .
C75 N2 C74 114.8(5) . .
C76 N3 C77 134.9(8) . .
C76 N3 C78 107.6(8) . .
C78 N3 C77 117.5(5) . .
O1 C1 Dy1 57.71(17) . 2_545
O1 C1 O2 119.6(3) . .
O1 C1 C2 121.3(3) . .
O2 C1 Dy1 61.93(17) . 2_545
O2 C1 C2 119.1(3) . .
C2 C1 Dy1 178.3(3) . 2_545
C3 C2 C1 119.8(3) . .
C3 C2 C11 118.6(3) . .
C11 C2 C1 121.6(3) . .
C2 C3 C4 122.1(3) . .
C3 C4 C5 121.8(3) . .
C3 C4 C9 118.2(3) . .
C5 C4 C9 120.0(3) . .
C6 C5 C4 120.9(4) . .
C5 C6 C7 119.3(4) . .
C8 C7 C6 121.5(4) . .
C7 C8 C9 120.9(4) . .
C4 C9 C8 117.0(3) . .
C10 C9 C4 120.5(3) . .
C10 C9 C8 122.5(3) . .
C9 C10 C12 121.1(3) . .
C11 C10 C9 118.3(3) . .
C11 C10 C12 120.6(3) . .
O3 C11 C2 119.5(3) . .
O3 C11 C10 118.4(3) . .
C10 C11 C2 122.0(3) . .
C10 C12 C13 114.3(3) . .
C14 C13 C12 121.0(3) . .
C22 C13 C12 120.3(3) . .
C22 C13 C14 118.6(3) . .
C15 C14 C13 122.9(3) . .
C15 C14 C19 117.2(3) . .
C19 C14 C13 119.9(3) . .
C16 C15 C14 121.6(4) . .
C15 C16 C17 120.9(4) . .
C18 C17 C16 119.4(4) . .
C17 C18 C19 121.6(4) . .
C18 C19 C14 119.3(3) . .
C20 C19 C14 118.9(3) . .
C20 C19 C18 121.7(3) . .
C21 C20 C19 121.4(3) . .
C20 C21 C22 119.3(3) . .
C20 C21 C23 118.6(3) . .
C22 C21 C23 122.0(3) . .
O6 C22 C21 119.6(3) . .
C13 C22 O6 118.6(3) . .
C13 C22 C21 121.8(3) . .
O4 C23 O5 124.2(3) . .
O4 C23 C21 118.2(3) . .
O5 C23 C21 117.6(3) . .
O7 C24 O8 124.0(3) . .
O7 C24 C25 119.0(3) . .
O8 C24 C25 117.1(3) . .
C26 C25 C24 119.5(3) . .
C26 C25 C34 118.4(3) . .
C34 C25 C24 122.0(3) . .
C25 C26 C27 121.9(3) . .
C26 C27 C28 121.7(3) . .
C26 C27 C32 118.9(3) . .
C28 C27 C32 119.4(3) . .
C29 C28 C27 121.5(4) . .
C28 C29 C30 119.7(4) . .
C31 C30 C29 120.8(3) . .
C30 C31 C32 121.3(3) . .
C31 C32 C27 117.3(3) . .
C33 C32 C27 119.5(3) . .
C33 C32 C31 123.2(3) . .
C32 C33 C35 120.9(3) . .
C34 C33 C32 119.1(3) . .
C34 C33 C35 119.9(3) . .
O9 C34 C25 119.9(3) . .
O9 C34 C33 118.1(3) . .
C33 C34 C25 122.0(3) . .
C36 C35 C33 114.3(3) . .
C37 C36 C35 121.1(3) . .
C45 C36 C35 120.5(3) . .
C45 C36 C37 118.4(3) . .
C38 C37 C36 122.0(3) . .
C38 C37 C42 118.3(3) . .
C42 C37 C36 119.6(3) . .
C39 C38 C37 120.3(4) . .
C38 C39 C40 121.3(4) . .
C41 C40 C39 120.9(4) . .
C40 C41 C42 120.5(4) . .
C41 C42 C37 118.6(3) . .
C43 C42 C37 119.3(3) . .
C43 C42 C41 122.0(4) . .
C44 C43 C42 121.4(3) . .
C43 C44 C45 119.4(3) . .
C43 C44 C46 118.7(3) . .
C45 C44 C46 122.0(3) . .
O12 C45 C36 118.4(3) . .
O12 C45 C44 120.7(3) . .
C36 C45 C44 120.9(3) . .
O10 C46 O11 122.5(3) . .
O10 C46 C44 120.0(3) . .
O11 C46 C44 117.5(3) . .
O13 C47 Dy2 58.51(16) . 2_655
O13 C47 C48 121.3(3) . .
O14 C47 Dy2 60.48(16) . 2_655
O14 C47 O13 118.8(3) . .
O14 C47 C48 119.8(3) . .
C48 C47 Dy2 175.4(2) . 2_655
C49 C48 C47 119.6(3) . .
C49 C48 C57 119.6(3) . .
C57 C48 C47 120.7(3) . .
C48 C49 C50 121.0(3) . .
C49 C50 C51 120.3(3) . .
C49 C50 C55 119.2(3) . .
C51 C50 C55 120.4(3) . .
C52 C51 C50 120.4(4) . .
C51 C52 C53 119.8(4) . .
C54 C53 C52 121.4(4) . .
C53 C54 C55 121.3(4) . .
C50 C55 C54 116.6(3) . .
C50 C55 C56 120.2(3) . .
C56 C55 C54 123.3(3) . .
C55 C56 C58 122.3(3) . .
C57 C56 C55 118.6(3) . .
C57 C56 C58 119.0(3) . .
O15 C57 C48 120.2(3) . .
O15 C57 C56 118.4(3) . .
C56 C57 C48 121.3(3) . .
C59 C58 C56 115.9(3) . .
C60 C59 C58 120.7(3) . .
C68 C59 C58 120.2(3) . .
C68 C59 C60 119.1(3) . .
C59 C60 C61 123.3(5) . .
C59 C60 C61A 120.6(5) . .
C59 C60 C65 121.4(4) . .
C59 C60 C65A 115.6(4) . .
C61 C60 C61A 16.0(5) . .
C61 C60 C65 112.2(5) . .
C61 C60 C65A 121.0(6) . .
C61A C60 C65A 120.5(6) . .
C65 C60 C61A 117.9(6) . .
C65 C60 C65A 21.2(4) . .
C62 C61 C60 125.6(7) . .
C62A C61A C60 117.8(8) . .
C61 C62 C63 119.6(8) . .
C61A C62A C63A 122.2(9) . .
C64 C63 C62 118.7(8) . .
C64A C63A C62A 121.0(9) . .
C63 C64 C65 121.1(8) . .
C63A C64A C65A 122.4(9) . .
C60 C65 C66 115.5(6) . .
C64 C65 C60 122.2(7) . .
C64 C65 C66 122.2(7) . .
C60 C65A C64A 114.7(7) . .
C66A C65A C60 122.9(8) . .
C66A C65A C64A 122.1(9) . .
C67 C66 C65 122.9(7) . .
C65A C66A C67 120.2(8) . .
C66 C67 C68 117.3(4) . .
C66 C67 C69 119.3(4) . .
C66A C67 C66 16.6(5) . .
C66A C67 C68 118.1(5) . .
C66A C67 C69 119.5(5) . .
C68 C67 C69 122.1(3) . .
O18 C68 C59 117.6(3) . .
O18 C68 C67 120.4(3) . .
C59 C68 C67 121.9(3) . .
O16 C69 O17 124.1(3) . .
O16 C69 C67 119.4(3) . .
O17 C69 C67 116.5(3) . .
O19 C70 N1 125.7(4) . .
O23 C73 N2 125.3(5) . .
O24 C76 N3 113.8(10) . .

loop_
_geom_bond_atom_site_label_1
_geom_bond_atom_site_label_2
_geom_bond_distance
_geom_bond_site_symmetry_2
Dy1 O1 2.396(2) 2
Dy1 O2 2.488(2) 2
Dy1 O4 2.298(2) .
Dy1 O7 2.337(2) .
Dy1 O10 2.286(2) 4_465
Dy1 O17 2.344(3) .
Dy1 O20W 2.449(2) .
Dy1 O21W 2.420(3) .
Dy1 C1 2.819(3) 2
Dy2 O5 2.347(2) .
Dy2 O8 2.320(2) .
Dy2 O11 2.355(2) 4_465
Dy2 O13 2.432(2) 2_645
Dy2 O14 2.476(2) 2_645
Dy2 O16 2.314(2) .
Dy2 O19 2.347(3) .
Dy2 O22W 2.476(3) .
Dy2 C47 2.841(3) 2_645
O1 Dy1 2.396(2) 2_545
O1 C1 1.257(4) .
O2 Dy1 2.488(2) 2_545
O2 C1 1.282(4) .
O3 C11 1.370(4) .
O4 C23 1.247(4) .
O5 C23 1.274(4) .
O6 C22 1.376(4) .
O7 C24 1.254(4) .
O8 C24 1.268(4) .
O9 C34 1.367(4) .
O10 Dy1 2.286(2) 4_666
O10 C46 1.244(4) .
O11 Dy2 2.355(2) 4_666
O11 C46 1.272(4) .
O12 C45 1.365(4) .
O13 Dy2 2.432(2) 2_655
O13 C47 1.272(4) .
O14 Dy2 2.476(2) 2_655
O14 C47 1.266(4) .
O15 C57 1.366(4) .
O16 C69 1.245(4) .
O17 C69 1.274(4) .
O18 C68 1.354(4) .
O19 C70 1.248(5) .
O23 C73 1.226(6) .
O24 C76 1.152(13) .
N1 C70 1.289(5) .
N1 C71 1.449(6) .
N1 C72 1.447(5) .
N2 C73 1.313(6) .
N2 C74 1.452(7) .
N2 C75 1.441(8) .
N3 C76 1.345(4) .
N3 C77 1.443(6) .
N3 C78 1.432(7) .
C1 Dy1 2.819(3) 2_545
C1 C2 1.493(5) .
C2 C3 1.372(5) .
C2 C11 1.418(5) .
C3 C4 1.408(5) .
C4 C5 1.414(5) .
C4 C9 1.420(5) .
C5 C6 1.366(6) .
C6 C7 1.397(6) .
C7 C8 1.360(6) .
C8 C9 1.432(5) .
C9 C10 1.420(5) .
C10 C11 1.384(5) .
C10 C12 1.514(5) .
C12 C13 1.523(5) .
C13 C14 1.430(5) .
C13 C22 1.374(5) .
C14 C15 1.421(5) .
C14 C19 1.421(5) .
C15 C16 1.361(5) .
C16 C17 1.399(6) .
C17 C18 1.355(6) .
C18 C19 1.415(5) .
C19 C20 1.405(5) .
C20 C21 1.371(5) .
C21 C22 1.420(5) .
C21 C23 1.490(4) .
C24 C25 1.505(4) .
C25 C26 1.376(5) .
C25 C34 1.426(5) .
C26 C27 1.407(4) .
C27 C28 1.409(5) .
C27 C32 1.433(5) .
C28 C29 1.357(5) .
C29 C30 1.406(6) .
C30 C31 1.364(5) .
C31 C32 1.421(4) .
C32 C33 1.421(5) .
C33 C34 1.380(4) .
C33 C35 1.525(4) .
C35 C36 1.522(5) .
C36 C37 1.431(5) .
C36 C45 1.384(4) .
C37 C38 1.415(5) .
C37 C42 1.426(5) .
C38 C39 1.366(6) .
C39 C40 1.369(7) .
C40 C41 1.360(6) .
C41 C42 1.417(5) .
C42 C43 1.393(5) .
C43 C44 1.372(5) .
C44 C45 1.427(4) .
C44 C46 1.485(4) .
C47 Dy2 2.841(3) 2_655
C47 C48 1.487(4) .
C48 C49 1.370(5) .
C48 C57 1.426(4) .
C49 C50 1.409(5) .
C50 C51 1.416(5) .
C50 C55 1.422(5) .
C51 C52 1.363(6) .
C52 C53 1.386(6) .
C53 C54 1.367(5) .
C54 C55 1.423(5) .
C55 C56 1.422(5) .
C56 C57 1.386(4) .
C56 C58 1.523(4) .
C58 C59 1.516(5) .
C59 C60 1.411(5) .
C59 C68 1.383(5) .
C60 C61 1.424(9) .
C60 C61A 1.452(11) .
C60 C65 1.433(8) .
C60 C65A 1.457(10) .
C61 C62 1.352(13) .
C61A C62A 1.372(15) .
C62 C63 1.402(12) .
C62A C63A 1.405(14) .
C63 C64 1.366(12) .
C63A C64A 1.334(13) .
C64 C65 1.405(11) .
C64A C65A 1.472(13) .
C65 C66 1.439(11) .
C65A C66A 1.338(13) .
C66 C67 1.407(9) .
C66A C67 1.371(11) .
C67 C68 1.425(5) .
C67 C69 1.498(5) .
